data_4065228
loop_
_publ_author_name
'Slivarichova, Miriam'
'Ahmad, Ruaa'
'Kuo, Yu-Ying'
'Nunn, Joshua'
'Haddow, Mairi F.'
'Othman, Hafiizah'
'Owen, Gareth R.'

_publ_section_title
;
 New Mixed-Donor Bidentate Ligands Based on N-Heterocyclic Carbene and
 Thione Donors
;
_journal_issue 17
_journal_name_full Organometallics
_journal_page_first 4779
_journal_paper_doi 10.1021/om200629j
_journal_volume 30
_journal_year 2011
_chemical_formula_moiety 'C42 H40 Cu2 I2 N8 S2'
_chemical_formula_sum 'C42 H40 Cu2 I2 N8 S2'
_chemical_formula_weight 1101.82
_chemical_name_common ms74_0m
_chemical_name_systematic
; 
 ? 
;
_space_group_IT_number 2
_symmetry_cell_setting triclinic
_symmetry_space_group_name_Hall '-P 1'
_symmetry_space_group_name_H-M 'P -1'
_atom_sites_solution_hydrogens geom
_atom_sites_solution_primary direct
_atom_sites_solution_secondary difmap
_audit_creation_method SHELXL-97
_cell_angle_alpha 106.642(2)
_cell_angle_beta 94.523(2)
_cell_angle_gamma 101.486(2)
_cell_formula_units_Z 1
_cell_length_a 9.6138(4)
_cell_length_b 10.0759(5)
_cell_length_c 11.2954(6)
_cell_measurement_reflns_used 7962
_cell_measurement_temperature 100(2)
_cell_measurement_theta_max 27.58
_cell_measurement_theta_min 2.40
_cell_volume 1016.52(9)
_computing_cell_refinement 'Bruker Apex II'
_computing_data_collection 'Bruker Apex II'
_computing_data_reduction 'Bruker SAINT'
_computing_molecular_graphics 'Bruker ShelXTL'
_computing_publication_material 'Bruker ShelXTL'
_computing_structure_refinement 'SHELXL-97 (Sheldrick, 2008)'
_computing_structure_solution 'SHELXS-97 (Sheldrick, 2008)'
_diffrn_ambient_temperature 100(2)
_diffrn_measured_fraction_theta_full 0.996
_diffrn_measured_fraction_theta_max 0.996
_diffrn_measurement_device_type 'Bruker Apex II kappa CCD area detector'
_diffrn_measurement_method 'phi and omega scans'
_diffrn_radiation_monochromator graphite
_diffrn_radiation_source 'fine-focus sealed tube'
_diffrn_radiation_type MoK\a
_diffrn_radiation_wavelength 0.71073
_diffrn_reflns_av_R_equivalents 0.0253
_diffrn_reflns_av_sigmaI/netI 0.0237
_diffrn_reflns_limit_h_max 12
_diffrn_reflns_limit_h_min -12
_diffrn_reflns_limit_k_max 13
_diffrn_reflns_limit_k_min -13
_diffrn_reflns_limit_l_max 14
_diffrn_reflns_limit_l_min -14
_diffrn_reflns_number 18005
_diffrn_reflns_theta_full 27.62
_diffrn_reflns_theta_max 27.62
_diffrn_reflns_theta_min 1.90
_exptl_absorpt_coefficient_mu 2.710
_exptl_absorpt_correction_T_max 0.5403
_exptl_absorpt_correction_T_min 0.4744
_exptl_absorpt_correction_type multi-scan
_exptl_absorpt_process_details 'SADABS V2008/1'
_exptl_crystal_colour colourless
_exptl_crystal_density_diffrn 1.800
_exptl_crystal_density_method 'not measured'
_exptl_crystal_description prism
_exptl_crystal_F_000 544
_exptl_crystal_size_max 0.10
_exptl_crystal_size_mid 0.09
_exptl_crystal_size_min 0.05
_refine_diff_density_max 0.842
_refine_diff_density_min -0.488
_refine_diff_density_rms 0.081
_refine_ls_extinction_method none
_refine_ls_goodness_of_fit_ref 1.044
_refine_ls_hydrogen_treatment constr
_refine_ls_matrix_type full
_refine_ls_number_parameters 253
_refine_ls_number_reflns 4723
_refine_ls_number_restraints 0
_refine_ls_restrained_S_all 1.044
_refine_ls_R_factor_all 0.0255
_refine_ls_R_factor_gt 0.0216
_refine_ls_shift/su_max 0.002
_refine_ls_shift/su_mean 0.000
_refine_ls_structure_factor_coef Fsqd
_refine_ls_weighting_details 'calc w=1/[\s^2^(Fo^2^)+(0.0261P)^2^+0.5351P] where P=(Fo^2^+2Fc^2^)/3'
_refine_ls_weighting_scheme calc
_refine_ls_wR_factor_gt 0.0510
_refine_ls_wR_factor_ref 0.0528
_reflns_number_gt 4270
_reflns_number_total 4723
_reflns_threshold_expression >2sigma(I)
_cod_data_source_file om200629j_si_002.cif
_cod_data_source_block Complex_4
_cod_original_sg_symbol_Hall -P1
_cod_original_sg_symbol_H-M P-1
_cod_database_code 4065228

loop_
_symmetry_equiv_pos_as_xyz
'x, y, z'
'-x, -y, -z'

loop_
_atom_site_label
_atom_site_type_symbol
_atom_site_fract_x
_atom_site_fract_y
_atom_site_fract_z
_atom_site_U_iso_or_equiv
_atom_site_adp_type
_atom_site_occupancy
_atom_site_symmetry_multiplicity
_atom_site_calc_flag
_atom_site_refinement_flags
Cu1 Cu 0.58493(3) 0.67995(3) 0.60226(3) 0.01911(7) Uani 1 1 d .
I1 I 0.857172(14) 0.742506(14) 0.581848(13) 0.01906(5) Uani 1 1 d .
N2 N 0.21835(18) 0.61024(18) 0.38444(16) 0.0138(3) Uani 1 1 d .
N1 N 0.25363(19) 0.54941(18) 0.19146(16) 0.0146(3) Uani 1 1 d .
N3 N 0.33126(18) 0.79581(18) 0.57289(15) 0.0136(3) Uani 1 1 d .
N4 N 0.51124(19) 0.96828(19) 0.65953(16) 0.0161(4) Uani 1 1 d .
S1 S 0.47663(5) 0.53552(6) 0.35052(5) 0.01557(11) Uani 1 1 d .
C1 C 0.3145(2) 0.5664(2) 0.30901(19) 0.0137(4) Uani 1 1 d .
C2 C 0.3218(2) 0.5099(2) 0.07902(19) 0.0184(4) Uani 1 1 d .
H2A H 0.4235 0.5120 0.1038 0.022 Uiso 1 1 calc R
H2B H 0.3198 0.5811 0.0344 0.022 Uiso 1 1 calc R
C3 C 0.1190(2) 0.5789(2) 0.1938(2) 0.0174(4) Uani 1 1 d .
H3 H 0.0542 0.5731 0.1235 0.021 Uiso 1 1 calc R
C4 C 0.0969(2) 0.6171(2) 0.3134(2) 0.0162(4) Uani 1 1 d .
H4 H 0.0139 0.6438 0.3438 0.019 Uiso 1 1 calc R
C5 C 0.2424(2) 0.6524(2) 0.51998(18) 0.0145(4) Uani 1 1 d .
H5A H 0.1490 0.6477 0.5516 0.017 Uiso 1 1 calc R
H5B H 0.2897 0.5850 0.5470 0.017 Uiso 1 1 calc R
C6 C 0.4725(2) 0.8238(2) 0.62278(18) 0.0142(4) Uani 1 1 d .
C7 C 0.6527(2) 1.0518(2) 0.7242(2) 0.0184(4) Uani 1 1 d .
H7A H 0.6839 1.1284 0.6868 0.022 Uiso 1 1 calc R
H7B H 0.7212 0.9894 0.7096 0.022 Uiso 1 1 calc R
C8 C 0.3999(2) 1.0275(2) 0.6299(2) 0.0201(4) Uani 1 1 d .
H8 H 0.4037 1.1259 0.6451 0.024 Uiso 1 1 calc R
C9 C 0.2859(2) 0.9192(2) 0.5759(2) 0.0188(4) Uani 1 1 d .
H9 H 0.1932 0.9256 0.5458 0.023 Uiso 1 1 calc R
C10 C 0.2490(2) 0.3644(2) -0.00812(19) 0.0158(4) Uani 1 1 d .
C11 C 0.2078(2) 0.2502(2) 0.0375(2) 0.0187(4) Uani 1 1 d .
H11 H 0.2194 0.2650 0.1249 0.022 Uiso 1 1 calc R
C12 C 0.1499(2) 0.1152(2) -0.0442(2) 0.0260(5) Uani 1 1 d .
H12 H 0.1235 0.0373 -0.0128 0.031 Uiso 1 1 calc R
C13 C 0.1303(2) 0.0930(3) -0.1720(2) 0.0286(5) Uani 1 1 d .
H13 H 0.0902 0.0001 -0.2278 0.034 Uiso 1 1 calc R
C14 C 0.1690(3) 0.2060(3) -0.2179(2) 0.0265(5) Uani 1 1 d .
H14 H 0.1543 0.1909 -0.3054 0.032 Uiso 1 1 calc R
C15 C 0.2295(2) 0.3420(2) -0.1366(2) 0.0201(4) Uani 1 1 d .
H15 H 0.2576 0.4194 -0.1686 0.024 Uiso 1 1 calc R
C16 C 0.6611(2) 1.1190(2) 0.8643(2) 0.0161(4) Uani 1 1 d .
C17 C 0.7974(2) 1.1726(2) 0.9341(2) 0.0201(4) Uani 1 1 d .
H17 H 0.8793 1.1631 0.8933 0.024 Uiso 1 1 calc R
C18 C 0.8159(2) 1.2395(2) 1.0617(2) 0.0224(5) Uani 1 1 d .
H18 H 0.9097 1.2755 1.1078 0.027 Uiso 1 1 calc R
C19 C 0.6967(2) 1.2536(2) 1.1220(2) 0.0209(5) Uani 1 1 d .
H19 H 0.7084 1.3001 1.2093 0.025 Uiso 1 1 calc R
C20 C 0.5602(2) 1.1994(2) 1.0537(2) 0.0199(4) Uani 1 1 d .
H20 H 0.4785 1.2078 1.0949 0.024 Uiso 1 1 calc R
C21 C 0.5423(2) 1.1327(2) 0.9254(2) 0.0177(4) Uani 1 1 d .
H21 H 0.4485 1.0965 0.8795 0.021 Uiso 1 1 calc R

loop_
_atom_site_aniso_label
_atom_site_aniso_U_11
_atom_site_aniso_U_22
_atom_site_aniso_U_33
_atom_site_aniso_U_23
_atom_site_aniso_U_13
_atom_site_aniso_U_12
Cu1 0.01582(13) 0.01517(14) 0.02739(15) 0.00634(11) 0.00579(11) 0.00533(10)
I1 0.01345(7) 0.01699(8) 0.02424(8) 0.00316(6) 0.00554(5) 0.00148(5)
N2 0.0134(8) 0.0144(8) 0.0130(8) 0.0027(7) 0.0018(7) 0.0039(7)
N1 0.0175(9) 0.0135(8) 0.0121(8) 0.0032(7) 0.0031(7) 0.0026(7)
N3 0.0150(8) 0.0141(8) 0.0121(8) 0.0033(7) 0.0034(7) 0.0047(7)
N4 0.0185(9) 0.0145(9) 0.0149(8) 0.0029(7) 0.0050(7) 0.0040(7)
S1 0.0139(2) 0.0171(2) 0.0175(2) 0.0067(2) 0.00454(19) 0.00503(19)
C1 0.0151(9) 0.0099(9) 0.0152(10) 0.0026(8) 0.0033(8) 0.0018(8)
C2 0.0246(11) 0.0174(10) 0.0125(10) 0.0041(8) 0.0072(8) 0.0023(9)
C3 0.0164(10) 0.0164(10) 0.0174(10) 0.0044(8) -0.0015(8) 0.0017(8)
C4 0.0138(10) 0.0153(10) 0.0184(10) 0.0050(8) -0.0002(8) 0.0021(8)
C5 0.0134(9) 0.0168(10) 0.0123(9) 0.0032(8) 0.0020(7) 0.0030(8)
C6 0.0165(10) 0.0156(10) 0.0103(9) 0.0028(8) 0.0050(8) 0.0035(8)
C7 0.0165(10) 0.0153(10) 0.0201(11) 0.0021(8) 0.0049(8) 0.0006(8)
C8 0.0273(12) 0.0164(11) 0.0184(10) 0.0044(9) 0.0070(9) 0.0093(9)
C9 0.0225(11) 0.0200(11) 0.0156(10) 0.0037(9) 0.0046(8) 0.0105(9)
C10 0.0157(10) 0.0168(10) 0.0150(10) 0.0032(8) 0.0033(8) 0.0065(8)
C11 0.0177(10) 0.0191(11) 0.0218(11) 0.0087(9) 0.0065(9) 0.0052(8)
C12 0.0198(11) 0.0165(11) 0.0406(14) 0.0065(10) 0.0096(10) 0.0026(9)
C13 0.0174(11) 0.0218(12) 0.0357(14) -0.0075(10) 0.0039(10) 0.0041(9)
C14 0.0243(12) 0.0345(14) 0.0164(11) -0.0029(10) -0.0010(9) 0.0145(10)
C15 0.0235(11) 0.0233(11) 0.0158(10) 0.0051(9) 0.0033(9) 0.0117(9)
C16 0.0196(10) 0.0107(9) 0.0190(10) 0.0065(8) 0.0041(8) 0.0026(8)
C17 0.0181(10) 0.0213(11) 0.0247(11) 0.0106(9) 0.0067(9) 0.0066(9)
C18 0.0200(11) 0.0242(12) 0.0220(11) 0.0091(9) -0.0024(9) 0.0022(9)
C19 0.0272(12) 0.0195(11) 0.0158(10) 0.0076(9) 0.0015(9) 0.0028(9)
C20 0.0220(11) 0.0193(11) 0.0204(11) 0.0088(9) 0.0068(9) 0.0041(9)
C21 0.0177(10) 0.0156(10) 0.0190(10) 0.0058(8) 0.0036(8) 0.0013(8)

loop_
_atom_type_symbol
_atom_type_description
_atom_type_scat_dispersion_real
_atom_type_scat_dispersion_imag
_atom_type_scat_source
C C 0.0033 0.0016 'International Tables Vol C Tables 4.2.6.8 and 6.1.1.4'
H H 0.0000 0.0000 'International Tables Vol C Tables 4.2.6.8 and 6.1.1.4'
N N 0.0061 0.0033 'International Tables Vol C Tables 4.2.6.8 and 6.1.1.4'
Cu Cu 0.3201 1.2651 'International Tables Vol C Tables 4.2.6.8 and 6.1.1.4'
I I -0.4742 1.8119 'International Tables Vol C Tables 4.2.6.8 and 6.1.1.4'
S S 0.1246 0.1234 'International Tables Vol C Tables 4.2.6.8 and 6.1.1.4'

loop_
_geom_angle_atom_site_label_1
_geom_angle_atom_site_label_2
_geom_angle_atom_site_label_3
_geom_angle
_geom_angle_site_symmetry_1
_geom_angle_site_symmetry_3
C6 Cu1 S1 126.06(6) . 2_666
C6 Cu1 I1 120.77(6) . .
S1 Cu1 I1 110.901(16) 2_666 .
C6 Cu1 S1 96.33(6) . .
S1 Cu1 S1 89.974(18) 2_666 .
I1 Cu1 S1 98.745(14) . .
C1 N2 C4 110.03(17) . .
C1 N2 C5 125.10(17) . .
C4 N2 C5 124.76(17) . .
C1 N1 C3 109.99(17) . .
C1 N1 C2 125.10(18) . .
C3 N1 C2 124.89(17) . .
C6 N3 C9 112.25(18) . .
C6 N3 C5 122.98(17) . .
C9 N3 C5 124.74(17) . .
C6 N4 C8 112.12(18) . .
C6 N4 C7 124.02(17) . .
C8 N4 C7 123.85(18) . .
C1 S1 Cu1 103.48(7) . 2_666
C1 S1 Cu1 111.96(7) . .
Cu1 S1 Cu1 90.025(18) 2_666 .
N1 C1 N2 105.53(17) . .
N1 C1 S1 126.45(16) . .
N2 C1 S1 128.01(15) . .
N1 C2 C10 112.56(18) . .
N1 C2 H2A 109.1 . .
C10 C2 H2A 109.1 . .
N1 C2 H2B 109.1 . .
C10 C2 H2B 109.1 . .
H2A C2 H2B 107.8 . .
C4 C3 N1 107.44(17) . .
C4 C3 H3 126.3 . .
N1 C3 H3 126.3 . .
C3 C4 N2 106.98(19) . .
C3 C4 H4 126.5 . .
N2 C4 H4 126.5 . .
N3 C5 N2 111.31(16) . .
N3 C5 H5A 109.4 . .
N2 C5 H5A 109.4 . .
N3 C5 H5B 109.4 . .
N2 C5 H5B 109.4 . .
H5A C5 H5B 108.0 . .
N4 C6 N3 102.66(17) . .
N4 C6 Cu1 131.96(15) . .
N3 C6 Cu1 123.90(15) . .
N4 C7 C16 115.16(18) . .
N4 C7 H7A 108.5 . .
C16 C7 H7A 108.5 . .
N4 C7 H7B 108.5 . .
C16 C7 H7B 108.5 . .
H7A C7 H7B 107.5 . .
C9 C8 N4 106.98(19) . .
C9 C8 H8 126.5 . .
N4 C8 H8 126.5 . .
C8 C9 N3 105.95(19) . .
C8 C9 H9 127.0 . .
N3 C9 H9 127.0 . .
C11 C10 C15 119.6(2) . .
C11 C10 C2 120.78(19) . .
C15 C10 C2 119.56(19) . .
C12 C11 C10 120.1(2) . .
C12 C11 H11 119.9 . .
C10 C11 H11 119.9 . .
C11 C12 C13 120.3(2) . .
C11 C12 H12 119.8 . .
C13 C12 H12 119.8 . .
C14 C13 C12 119.9(2) . .
C14 C13 H13 120.0 . .
C12 C13 H13 120.0 . .
C13 C14 C15 120.3(2) . .
C13 C14 H14 119.9 . .
C15 C14 H14 119.9 . .
C14 C15 C10 119.8(2) . .
C14 C15 H15 120.1 . .
C10 C15 H15 120.1 . .
C21 C16 C17 118.7(2) . .
C21 C16 C7 124.11(19) . .
C17 C16 C7 117.19(19) . .
C18 C17 C16 121.3(2) . .
C18 C17 H17 119.3 . .
C16 C17 H17 119.3 . .
C17 C18 C19 119.7(2) . .
C17 C18 H18 120.2 . .
C19 C18 H18 120.2 . .
C20 C19 C18 119.6(2) . .
C20 C19 H19 120.2 . .
C18 C19 H19 120.2 . .
C19 C20 C21 120.5(2) . .
C19 C20 H20 119.7 . .
C21 C20 H20 119.7 . .
C16 C21 C20 120.2(2) . .
C16 C21 H21 119.9 . .
C20 C21 H21 119.9 . .

loop_
_geom_bond_atom_site_label_1
_geom_bond_atom_site_label_2
_geom_bond_distance
_geom_bond_site_symmetry_2
Cu1 C6 1.948(2) .
Cu1 S1 2.3557(6) 2_666
Cu1 I1 2.6119(3) .
Cu1 S1 2.8012(6) .
N2 C1 1.359(3) .
N2 C4 1.389(2) .
N2 C5 1.453(2) .
N1 C1 1.357(3) .
N1 C3 1.385(3) .
N1 C2 1.465(3) .
N3 C6 1.369(3) .
N3 C9 1.389(3) .
N3 C5 1.452(3) .
N4 C6 1.358(3) .
N4 C8 1.387(3) .
N4 C7 1.458(3) .
S1 C1 1.705(2) .
S1 Cu1 2.3557(6) 2_666
C2 C10 1.505(3) .
C2 H2A 0.9900 .
C2 H2B 0.9900 .
C3 C4 1.342(3) .
C3 H3 0.9500 .
C4 H4 0.9500 .
C5 H5A 0.9900 .
C5 H5B 0.9900 .
C7 C16 1.521(3) .
C7 H7A 0.9900 .
C7 H7B 0.9900 .
C8 C9 1.342(3) .
C8 H8 0.9500 .
C9 H9 0.9500 .
C10 C11 1.391(3) .
C10 C15 1.395(3) .
C11 C12 1.382(3) .
C11 H11 0.9500 .
C12 C13 1.387(4) .
C12 H12 0.9500 .
C13 C14 1.381(4) .
C13 H13 0.9500 .
C14 C15 1.392(3) .
C14 H14 0.9500 .
C15 H15 0.9500 .
C16 C21 1.391(3) .
C16 C17 1.393(3) .
C17 C18 1.385(3) .
C17 H17 0.9500 .
C18 C19 1.390(3) .
C18 H18 0.9500 .
C19 C20 1.388(3) .
C19 H19 0.9500 .
C20 C21 1.392(3) .
C20 H20 0.9500 .
C21 H21 0.9500 .

loop_
_geom_torsion_atom_site_label_1
_geom_torsion_atom_site_label_2
_geom_torsion_atom_site_label_3
_geom_torsion_atom_site_label_4
_geom_torsion
_geom_torsion_site_symmetry_1
_geom_torsion_site_symmetry_4
C6 Cu1 S1 C1 -21.74(10) . .
S1 Cu1 S1 C1 104.57(8) 2_666 .
I1 Cu1 S1 C1 -144.28(8) . .
C6 Cu1 S1 Cu1 -126.31(6) . 2_666
S1 Cu1 S1 Cu1 0.0 2_666 2_666
I1 Cu1 S1 Cu1 111.155(16) . 2_666
C3 N1 C1 N2 -1.6(2) . .
C2 N1 C1 N2 176.73(18) . .
C3 N1 C1 S1 177.40(16) . .
C2 N1 C1 S1 -4.3(3) . .
C4 N2 C1 N1 1.4(2) . .
C5 N2 C1 N1 -175.05(17) . .
C4 N2 C1 S1 -177.58(16) . .
C5 N2 C1 S1 6.0(3) . .
Cu1 S1 C1 N1 -105.22(18) 2_666 .
Cu1 S1 C1 N1 159.20(16) . .
Cu1 S1 C1 N2 73.51(19) 2_666 .
Cu1 S1 C1 N2 -22.1(2) . .
C1 N1 C2 C10 112.8(2) . .
C3 N1 C2 C10 -69.2(3) . .
C1 N1 C3 C4 1.2(2) . .
C2 N1 C3 C4 -177.11(19) . .
N1 C3 C4 N2 -0.3(2) . .
C1 N2 C4 C3 -0.7(2) . .
C5 N2 C4 C3 175.76(18) . .
C6 N3 C5 N2 -105.2(2) . .
C9 N3 C5 N2 72.8(2) . .
C1 N2 C5 N3 78.2(2) . .
C4 N2 C5 N3 -97.7(2) . .
C8 N4 C6 N3 -1.9(2) . .
C7 N4 C6 N3 177.23(18) . .
C8 N4 C6 Cu1 164.16(16) . .
C7 N4 C6 Cu1 -16.7(3) . .
C9 N3 C6 N4 1.6(2) . .
C5 N3 C6 N4 179.84(17) . .
C9 N3 C6 Cu1 -165.94(15) . .
C5 N3 C6 Cu1 12.3(3) . .
S1 Cu1 C6 N4 142.65(17) 2_666 .
I1 Cu1 C6 N4 -18.6(2) . .
S1 Cu1 C6 N4 -122.75(19) . .
S1 Cu1 C6 N3 -53.80(19) 2_666 .
I1 Cu1 C6 N3 144.94(14) . .
S1 Cu1 C6 N3 40.81(17) . .
C6 N4 C7 C16 -101.9(2) . .
C8 N4 C7 C16 77.1(3) . .
C6 N4 C8 C9 1.6(2) . .
C7 N4 C8 C9 -177.57(19) . .
N4 C8 C9 N3 -0.5(2) . .
C6 N3 C9 C8 -0.7(2) . .
C5 N3 C9 C8 -178.93(18) . .
N1 C2 C10 C11 -44.0(3) . .
N1 C2 C10 C15 139.5(2) . .
C15 C10 C11 C12 0.9(3) . .
C2 C10 C11 C12 -175.6(2) . .
C10 C11 C12 C13 -1.1(3) . .
C11 C12 C13 C14 0.2(3) . .
C12 C13 C14 C15 0.9(3) . .
C13 C14 C15 C10 -1.0(3) . .
C11 C10 C15 C14 0.1(3) . .
C2 C10 C15 C14 176.7(2) . .
N4 C7 C16 C21 -15.3(3) . .
N4 C7 C16 C17 166.24(18) . .
C21 C16 C17 C18 -0.5(3) . .
C7 C16 C17 C18 178.1(2) . .
C16 C17 C18 C19 0.1(3) . .
C17 C18 C19 C20 0.6(3) . .
C18 C19 C20 C21 -0.8(3) . .
C17 C16 C21 C20 0.2(3) . .
C7 C16 C21 C20 -178.22(19) . .
C19 C20 C21 C16 0.4(3) . .
